data_7206728
loop_
_publ_author_name
'Li, Xing'
'Bing, Yue'
'Zha, Mei-Qin'
'Liang, Yun-Xiao'
'Pan, Jian-Guo'
'Wang, Dong-Jie'

_publ_section_title
;
 Self-assembly of metal--organic frameworks: From packing helical channels
 to 2-fold interpenetration helical layers
;
_journal_issue 21
_journal_name_full CrystEngComm
_journal_page_first 6373
_journal_paper_doi 10.1039/c1ce05727h
_journal_volume 13
_journal_year 2011
_chemical_formula_moiety 'C18 H17 Cd N5 O7, 3(H2 O) '
_chemical_formula_sum 'C18 H23 Cd N5 O10'
_chemical_formula_weight 581.81
_chemical_name_systematic
;
?
;
_space_group_IT_number 14
_symmetry_cell_setting monoclinic
_symmetry_space_group_name_Hall '-P 2yn'
_symmetry_space_group_name_H-M 'P 1 21/n 1'
_atom_sites_solution_hydrogens geom
_atom_sites_solution_primary direct
_atom_sites_solution_secondary difmap
_audit_creation_method SHELXL-97
_cell_angle_alpha 90.00
_cell_angle_beta 90.7180(10)
_cell_angle_gamma 90.00
_cell_formula_units_Z 4
_cell_length_a 9.1733(10)
_cell_length_b 10.6165(11)
_cell_length_c 24.064(3)
_cell_measurement_reflns_used 9894
_cell_measurement_temperature 293(2)
_cell_measurement_theta_max 27.51
_cell_measurement_theta_min 2.39
_cell_volume 2343.4(5)
_computing_cell_refinement 'Bruker SMART'
_computing_data_collection 'Bruker SMART'
_computing_data_reduction 'Bruker SMART'
_computing_molecular_graphics 'Bruker SHELXTL'
_computing_publication_material 'Bruker SHELXTL'
_computing_structure_refinement 'SHELXL-97 (Sheldrick, 1997)'
_computing_structure_solution 'SHELXS-97 (Sheldrick, 1990)'
_diffrn_ambient_temperature 293(2)
_diffrn_measured_fraction_theta_full 0.993
_diffrn_measured_fraction_theta_max 0.993
_diffrn_measurement_device_type 'CCD area detector'
_diffrn_measurement_method 'phi and omega scans'
_diffrn_radiation_monochromator graphite
_diffrn_radiation_source 'fine-focus sealed tube'
_diffrn_radiation_type MoK\a
_diffrn_radiation_wavelength 0.71073
_diffrn_reflns_av_R_equivalents 0.0471
_diffrn_reflns_av_sigmaI/netI 0.0387
_diffrn_reflns_limit_h_max 11
_diffrn_reflns_limit_h_min -11
_diffrn_reflns_limit_k_max 13
_diffrn_reflns_limit_k_min -13
_diffrn_reflns_limit_l_max 28
_diffrn_reflns_limit_l_min -31
_diffrn_reflns_number 19870
_diffrn_reflns_theta_full 27.53
_diffrn_reflns_theta_max 27.53
_diffrn_reflns_theta_min 1.69
_diffrn_standards_decay_% 0
_diffrn_standards_interval_count none
_diffrn_standards_interval_time none
_diffrn_standards_number none
_exptl_absorpt_coefficient_mu 0.994
_exptl_absorpt_correction_T_max 0.832
_exptl_absorpt_correction_T_min 0.673
_exptl_absorpt_correction_type multi-scan
_exptl_absorpt_process_details 'ABSCOR (Higashi, 1995)'
_exptl_crystal_colour colorless
_exptl_crystal_density_diffrn 1.649
_exptl_crystal_density_method 'not measured'
_exptl_crystal_description plate-like
_exptl_crystal_F_000 1176
_exptl_crystal_size_max 0.45
_exptl_crystal_size_mid 0.34
_exptl_crystal_size_min 0.21
_refine_diff_density_max 1.412
_refine_diff_density_min -1.372
_refine_diff_density_rms 0.099
_refine_ls_extinction_method none
_refine_ls_goodness_of_fit_ref 1.122
_refine_ls_hydrogen_treatment mixed
_refine_ls_matrix_type full
_refine_ls_number_parameters 339
_refine_ls_number_reflns 5358
_refine_ls_number_restraints 6
_refine_ls_restrained_S_all 1.122
_refine_ls_R_factor_all 0.0447
_refine_ls_R_factor_gt 0.0421
_refine_ls_shift/su_max 0.001
_refine_ls_shift/su_mean 0.000
_refine_ls_structure_factor_coef Fsqd
_refine_ls_weighting_details 'calc w=1/[\s^2^(Fo^2^)+(0.0302P)^2^+4.8293P] where P=(Fo^2^+2Fc^2^)/3'
_refine_ls_weighting_scheme calc
_refine_ls_wR_factor_gt 0.1032
_refine_ls_wR_factor_ref 0.1048
_reflns_number_gt 5010
_reflns_number_total 5358
_reflns_threshold_expression >2sigma(I)
_cod_data_source_file c1ce05727h.txt
_cod_data_source_block 1
_cod_depositor_comments
;
The following automatic conversions were performed:

'_symmetry_cell_setting' value 'Monoclinic' changed to 'monoclinic'
according to /home/saulius/struct/CIF-dictionaries/cif_core.dic
dictionary named 'cif_core.dic' version 2.4.1 from 2010-06-29.

Automatic conversion script
Id: cif_fix_values 1715 2011-07-08 13:25:40Z adriana 
;
_cod_original_cell_volume 2343.3(4)
_cod_original_sg_symbol_Hall '-P 2yn '
_cod_original_sg_symbol_H-M P2(1)/n
_cod_database_code 7206728

loop_
_symmetry_equiv_pos_as_xyz
'x, y, z'
'-x+1/2, y+1/2, -z+1/2'
'-x, -y, -z'
'x-1/2, -y-1/2, z-1/2'

loop_
_atom_site_label
_atom_site_type_symbol
_atom_site_fract_x
_atom_site_fract_y
_atom_site_fract_z
_atom_site_U_iso_or_equiv
_atom_site_adp_type
_atom_site_occupancy
_atom_site_symmetry_multiplicity
_atom_site_calc_flag
_atom_site_refinement_flags
Cd1 Cd 0.54978(2) 0.29256(2) 0.457695(10) 0.03163(9) Uani 1 1 d .
O1 O 0.6761(3) 0.4508(3) 0.49758(12) 0.0525(7) Uani 1 1 d .
O2 O 0.6754(3) 0.5073(3) 0.40919(12) 0.0518(7) Uani 1 1 d .
O3 O 0.9874(3) 0.4966(2) 0.43576(14) 0.0537(7) Uani 1 1 d .
O4 O 1.1008(4) 0.6574(3) 0.40362(15) 0.0651(9) Uani 1 1 d .
O5 O 1.0740(2) 0.8658(2) 0.46698(11) 0.0400(6) Uani 1 1 d .
O6 O 0.6247(3) 0.9155(2) 0.53967(11) 0.0379(5) Uani 1 1 d .
O7 O 0.6292(3) 0.1842(3) 0.54521(12) 0.0399(6) Uani 1 1 d .
O8 O 0.5413(7) 0.7292(5) 0.3620(2) 0.1074(18) Uani 1 1 d D
O9 O 0.6845(12) 0.7687(9) 0.2629(3) 0.164(3) Uani 1 1 d D
O10 O 0.6833(18) 1.0110(15) 0.2106(4) 0.207(4) Uani 1 1 d D
N1 N 1.0041(3) 0.6103(3) 0.43152(13) 0.0373(6) Uani 1 1 d .
N2 N 0.6741(3) 0.7249(2) 0.50245(12) 0.0295(6) Uani 1 1 d .
N3 N 0.8505(3) 0.8857(2) 0.50359(12) 0.0321(6) Uani 1 1 d .
H3 H 0.8745 0.9603 0.5142 0.039 Uiso 1 1 calc R
N4 N 0.4222(3) 0.3200(3) 0.37354(13) 0.0395(7) Uani 1 1 d .
N5 N 0.7761(3) 0.6739(3) 0.08396(13) 0.0390(7) Uani 1 1 d .
C1 C 0.7037(3) 0.5247(3) 0.45854(15) 0.0334(7) Uani 1 1 d .
C2 C 0.7690(3) 0.6520(3) 0.47521(13) 0.0266(6) Uani 1 1 d .
C3 C 0.9067(3) 0.6926(3) 0.46090(14) 0.0300(6) Uani 1 1 d .
C4 C 0.9539(3) 0.8179(3) 0.47529(14) 0.0296(6) Uani 1 1 d .
C5 C 0.7128(3) 0.8455(3) 0.51635(13) 0.0288(6) Uani 1 1 d .
C6 C 0.3237(5) 0.4108(4) 0.36786(17) 0.0531(10) Uani 1 1 d .
H6 H 0.3001 0.4582 0.3990 0.064 Uiso 1 1 calc R
C7 C 0.4510(6) 0.2519(4) 0.32813(18) 0.0533(10) Uani 1 1 d .
H7 H 0.5183 0.1867 0.3312 0.064 Uiso 1 1 calc R
C8 C 0.3863(6) 0.2736(4) 0.27713(18) 0.0555(11) Uani 1 1 d .
H8 H 0.4096 0.2231 0.2470 0.067 Uiso 1 1 calc R
C9 C 0.2543(5) 0.4383(5) 0.31795(18) 0.0579(11) Uani 1 1 d .
H9 H 0.1858 0.5028 0.3162 0.070 Uiso 1 1 calc R
C10 C 0.2865(4) 0.3704(4) 0.27064(16) 0.0450(9) Uani 1 1 d .
C11 C 0.2228(5) 0.4030(5) 0.21452(18) 0.0581(12) Uani 1 1 d .
H11A H 0.1320 0.4484 0.2193 0.070 Uiso 1 1 calc R
H11B H 0.2013 0.3261 0.1943 0.070 Uiso 1 1 calc R
C12 C 0.3274(6) 0.4837(8) 0.1808(2) 0.104(3) Uani 1 1 d .
H12A H 0.2914 0.4815 0.1427 0.124 Uiso 1 1 calc R
H12B H 0.3147 0.5696 0.1936 0.124 Uiso 1 1 calc R
C13 C 0.4652(7) 0.4653(11) 0.1785(4) 0.165(5) Uani 1 1 d .
H13A H 0.4770 0.3784 0.1669 0.198 Uiso 1 1 calc R
H13B H 0.5007 0.4696 0.2166 0.198 Uiso 1 1 calc R
C14 C 0.5719(6) 0.5402(6) 0.1448(2) 0.0782(18) Uani 1 1 d .
C15 C 0.7003(6) 0.4880(5) 0.1304(2) 0.0745(16) Uani 1 1 d .
H15 H 0.7223 0.4060 0.1412 0.089 Uiso 1 1 calc R
C16 C 0.5471(5) 0.6652(6) 0.1282(2) 0.0703(14) Uani 1 1 d .
H16 H 0.4607 0.7053 0.1375 0.084 Uiso 1 1 calc R
C17 C 0.6505(5) 0.7285(4) 0.0981(2) 0.0536(10) Uani 1 1 d .
H17 H 0.6326 0.8113 0.0873 0.064 Uiso 1 1 calc R
C18 C 0.7966(5) 0.5544(4) 0.10029(19) 0.0522(10) Uani 1 1 d .
H18 H 0.8827 0.5147 0.0902 0.063 Uiso 1 1 calc R
H7A H 0.712(6) 0.199(5) 0.549(2) 0.063(16) Uiso 1 1 d .
H8A H 0.581(8) 0.654(4) 0.370(3) 0.12(3) Uiso 1 1 d D
H9A H 0.605(4) 0.726(5) 0.253(2) 0.060(17) Uiso 1 1 d D
H10A H 0.775(5) 0.975(7) 0.212(3) 0.08(2) Uiso 1 1 d D
H7B H 0.620(5) 0.108(5) 0.5414(19) 0.053(13) Uiso 1 1 d .
H8B H 0.480(7) 0.758(7) 0.388(2) 0.12(3) Uiso 1 1 d D
H9B H 0.70(2) 0.829(12) 0.237(5) 0.29(9) Uiso 1 1 d D
H10B H 0.67(3) 1.095(4) 0.211(11) 0.5(2) Uiso 1 1 d D

loop_
_atom_site_aniso_label
_atom_site_aniso_U_11
_atom_site_aniso_U_22
_atom_site_aniso_U_33
_atom_site_aniso_U_23
_atom_site_aniso_U_13
_atom_site_aniso_U_12
Cd1 0.02658(13) 0.02951(13) 0.03895(15) -0.00596(9) 0.00678(9) -0.00648(9)
O1 0.0705(19) 0.0324(13) 0.0548(17) -0.0008(12) 0.0049(14) -0.0241(13)
O2 0.0581(17) 0.0440(15) 0.0531(17) -0.0134(13) -0.0111(14) -0.0078(13)
O3 0.0449(15) 0.0274(13) 0.089(2) -0.0105(13) 0.0156(15) -0.0003(11)
O4 0.0607(19) 0.0432(16) 0.092(2) -0.0108(16) 0.0457(18) -0.0044(14)
O5 0.0235(11) 0.0306(12) 0.0661(17) -0.0092(11) 0.0109(11) -0.0077(9)
O6 0.0296(12) 0.0276(11) 0.0568(15) -0.0079(10) 0.0127(10) -0.0034(9)
O7 0.0305(13) 0.0293(13) 0.0600(17) 0.0028(11) 0.0037(11) -0.0021(10)
O8 0.140(5) 0.106(4) 0.076(3) 0.031(3) 0.037(3) 0.063(3)
O9 0.220(10) 0.172(7) 0.101(5) -0.004(5) 0.042(5) -0.057(7)
O10 0.262(15) 0.224(12) 0.134(7) 0.011(7) 0.031(9) -0.057(11)
N1 0.0314(14) 0.0289(14) 0.0518(18) -0.0085(12) 0.0065(13) -0.0007(11)
N2 0.0236(12) 0.0260(13) 0.0390(15) -0.0030(10) 0.0034(11) -0.0071(10)
N3 0.0261(13) 0.0218(12) 0.0486(16) -0.0068(11) 0.0067(11) -0.0063(10)
N4 0.0399(16) 0.0393(16) 0.0394(16) -0.0017(12) 0.0044(13) -0.0058(13)
N5 0.0371(16) 0.0344(15) 0.0456(17) 0.0046(13) 0.0084(13) -0.0010(12)
C1 0.0251(15) 0.0240(15) 0.051(2) -0.0065(13) 0.0015(13) -0.0049(12)
C2 0.0270(14) 0.0201(14) 0.0326(15) -0.0014(11) -0.0003(12) -0.0037(11)
C3 0.0280(15) 0.0227(14) 0.0393(17) -0.0044(12) 0.0038(13) -0.0014(11)
C4 0.0237(14) 0.0250(15) 0.0401(17) -0.0019(12) 0.0039(12) -0.0025(11)
C5 0.0245(14) 0.0256(15) 0.0364(16) -0.0001(12) 0.0030(12) -0.0036(11)
C6 0.055(2) 0.064(3) 0.041(2) -0.0050(19) 0.0069(18) 0.009(2)
C7 0.071(3) 0.044(2) 0.045(2) -0.0047(18) 0.000(2) 0.008(2)
C8 0.076(3) 0.051(2) 0.040(2) -0.0063(18) 0.002(2) -0.006(2)
C9 0.048(2) 0.081(3) 0.045(2) 0.003(2) 0.0068(18) 0.015(2)
C10 0.0363(18) 0.056(2) 0.043(2) 0.0086(17) 0.0025(15) -0.0196(17)
C11 0.042(2) 0.087(3) 0.045(2) 0.014(2) -0.0028(17) -0.022(2)
C12 0.048(3) 0.198(8) 0.065(3) 0.069(4) -0.006(2) -0.029(4)
C13 0.071(4) 0.291(13) 0.133(6) 0.149(8) -0.014(4) -0.064(6)
C14 0.058(3) 0.119(5) 0.058(3) 0.050(3) -0.012(2) -0.038(3)
C15 0.073(3) 0.064(3) 0.085(4) 0.039(3) -0.023(3) -0.027(3)
C16 0.038(2) 0.105(4) 0.068(3) 0.004(3) 0.015(2) -0.007(2)
C17 0.042(2) 0.051(2) 0.067(3) 0.008(2) 0.009(2) -0.0007(18)
C18 0.059(3) 0.036(2) 0.062(3) 0.0061(18) -0.005(2) -0.0036(18)

loop_
_atom_type_symbol
_atom_type_description
_atom_type_scat_dispersion_real
_atom_type_scat_dispersion_imag
_atom_type_scat_source
C C 0.0033 0.0016 'International Tables Vol C Tables 4.2.6.8 and 6.1.1.4'
H H 0.0000 0.0000 'International Tables Vol C Tables 4.2.6.8 and 6.1.1.4'
N N 0.0061 0.0033 'International Tables Vol C Tables 4.2.6.8 and 6.1.1.4'
O O 0.0106 0.0060 'International Tables Vol C Tables 4.2.6.8 and 6.1.1.4'
Cd Cd -0.8075 1.2024 'International Tables Vol C Tables 4.2.6.8 and 6.1.1.4'

loop_
_geom_angle_atom_site_label_1
_geom_angle_atom_site_label_2
_geom_angle_atom_site_label_3
_geom_angle
_geom_angle_site_symmetry_1
_geom_angle_site_symmetry_3
O1 Cd1 N5 103.94(12) . 2_645
O1 Cd1 N2 110.02(10) . 3_666
N5 Cd1 N2 141.16(10) 2_645 3_666
O1 Cd1 N4 121.65(11) . .
N5 Cd1 N4 91.94(11) 2_645 .
N2 Cd1 N4 86.04(10) 3_666 .
O1 Cd1 O7 80.87(10) . .
N5 Cd1 O7 85.27(10) 2_645 .
N2 Cd1 O7 82.12(10) 3_666 .
N4 Cd1 O7 157.18(10) . .
C1 O1 Cd1 104.8(2) . .
Cd1 O7 H7A 106(4) . .
Cd1 O7 H7B 109(3) . .
H7A O7 H7B 108(5) . .
H8A O8 H8B 114(7) . .
H9A O9 H9B 110(10) . .
H10A O10 H10B 121(10) . .
O3 N1 O4 122.7(3) . .
O3 N1 C3 118.6(3) . .
O4 N1 C3 118.6(3) . .
C2 N2 C5 119.4(3) . .
C2 N2 Cd1 138.6(2) . 3_666
C5 N2 Cd1 101.84(19) . 3_666
C5 N3 C4 126.1(3) . .
C5 N3 H3 117.0 . .
C4 N3 H3 117.0 . .
C6 N4 C7 116.7(4) . .
C6 N4 Cd1 120.7(3) . .
C7 N4 Cd1 122.4(3) . .
C17 N5 C18 117.0(4) . .
C17 N5 Cd1 118.9(3) . 2_655
C18 N5 Cd1 123.8(3) . 2_655
O2 C1 O1 126.2(3) . .
O2 C1 C2 117.7(3) . .
O1 C1 C2 116.0(3) . .
N2 C2 C3 122.8(3) . .
N2 C2 C1 112.6(3) . .
C3 C2 C1 124.5(3) . .
C2 C3 C4 120.1(3) . .
C2 C3 N1 120.5(3) . .
C4 C3 N1 119.5(3) . .
O5 C4 N3 119.1(3) . .
O5 C4 C3 127.5(3) . .
N3 C4 C3 113.3(3) . .
O6 C5 N2 120.2(3) . .
O6 C5 N3 121.5(3) . .
N2 C5 N3 118.2(3) . .
N4 C6 C9 123.2(4) . .
N4 C6 H6 118.4 . .
C9 C6 H6 118.4 . .
N4 C7 C8 123.4(4) . .
N4 C7 H7 118.3 . .
C8 C7 H7 118.3 . .
C7 C8 C10 120.2(4) . .
C7 C8 H8 119.9 . .
C10 C8 H8 119.9 . .
C10 C9 C6 120.3(4) . .
C10 C9 H9 119.9 . .
C6 C9 H9 119.9 . .
C9 C10 C8 116.2(4) . .
C9 C10 C11 122.3(4) . .
C8 C10 C11 121.4(4) . .
C10 C11 C12 111.5(3) . .
C10 C11 H11A 109.3 . .
C12 C11 H11A 109.3 . .
C10 C11 H11B 109.3 . .
C12 C11 H11B 109.3 . .
H11A C11 H11B 108.0 . .
C13 C12 C11 124.3(6) . .
C13 C12 H12A 106.2 . .
C11 C12 H12A 106.2 . .
C13 C12 H12B 106.2 . .
C11 C12 H12B 106.2 . .
H12A C12 H12B 106.4 . .
C12 C13 C14 126.2(7) . .
C12 C13 H13A 105.8 . .
C14 C13 H13A 105.8 . .
C12 C13 H13B 105.8 . .
C14 C13 H13B 105.8 . .
H13A C13 H13B 106.2 . .
C15 C14 C16 117.0(4) . .
C15 C14 C13 119.7(7) . .
C16 C14 C13 123.3(7) . .
C18 C15 C14 120.1(5) . .
C18 C15 H15 119.9 . .
C14 C15 H15 119.9 . .
C17 C16 C14 120.1(5) . .
C17 C16 H16 119.9 . .
C14 C16 H16 119.9 . .
N5 C17 C16 121.5(4) . .
N5 C17 H17 119.2 . .
C16 C17 H17 119.2 . .
N5 C18 C15 124.2(5) . .
N5 C18 H18 117.9 . .
C15 C18 H18 117.9 . .

loop_
_geom_bond_atom_site_label_1
_geom_bond_atom_site_label_2
_geom_bond_distance
_geom_bond_site_symmetry_2
Cd1 O1 2.249(3) .
Cd1 N5 2.277(3) 2_645
Cd1 N2 2.285(3) 3_666
Cd1 N4 2.345(3) .
Cd1 O7 2.500(3) .
O1 C1 1.252(4) .
O2 C1 1.226(4) .
O3 N1 1.221(4) .
O4 N1 1.226(4) .
O5 C4 1.233(4) .
O6 C5 1.237(4) .
O7 H7A 0.78(6) .
O7 H7B 0.82(5) .
O8 H8A 0.90(2) .
O8 H8B 0.90(2) .
O9 H9A 0.883(19) .
O9 H9B 0.90(2) .
O10 H10A 0.93(2) .
O10 H10B 0.90(2) .
N1 C3 1.441(4) .
N2 C2 1.342(4) .
N2 C5 1.369(4) .
N2 Cd1 2.285(3) 3_666
N3 C5 1.371(4) .
N3 C4 1.378(4) .
N3 H3 0.8600 .
N4 C6 1.327(5) .
N4 C7 1.339(5) .
N5 C17 1.338(5) .
N5 C18 1.341(5) .
N5 Cd1 2.277(3) 2_655
C1 C2 1.529(4) .
C2 C3 1.383(4) .
C3 C4 1.439(4) .
C6 C9 1.383(6) .
C6 H6 0.9300 .
C7 C8 1.376(6) .
C7 H7 0.9300 .
C8 C10 1.384(7) .
C8 H8 0.9300 .
C9 C10 1.382(6) .
C9 H9 0.9300 .
C10 C11 1.505(5) .
C11 C12 1.528(6) .
C11 H11A 0.9700 .
C11 H11B 0.9700 .
C12 C13 1.281(9) .
C12 H12A 0.9700 .
C12 H12B 0.9700 .
C13 C14 1.506(7) .
C13 H13A 0.9700 .
C13 H13B 0.9700 .
C14 C15 1.351(9) .
C14 C16 1.403(9) .
C15 C18 1.348(7) .
C15 H15 0.9300 .
C16 C17 1.376(6) .
C16 H16 0.9300 .
C17 H17 0.9300 .
C18 H18 0.9300 .
